data_2206767
loop_
_publ_author_name
'Fu, Yun-Long'
'Xu, Zhi-Wei'
'Ren, Jia-Lin'
'Ng, Seik Weng'

_publ_section_title
;
 Bis(dimethylammonium)
 <i>mer</i>-tris(salicylato-\k^2^<i>O</i>,<i>O</i>')titanate(IV)
;
_journal_coeditor_code OB6556
_journal_issue 9
_journal_name_full 'Acta Crystallographica Section E'
_journal_page_first m1730
_journal_page_last m1732
_journal_paper_doi 10.1107/S160053680502475X
_journal_volume 61
_journal_year 2005
_chemical_formula_iupac '(C2 H8 N)2 [Ti (C7 H4 O3)3]'
_chemical_formula_moiety '2C2 H8 N +, C21 H12 O9 Ti 2-'
_chemical_formula_sum 'C25 H28 N2 O9 Ti'
_chemical_formula_weight 548.39
_chemical_name_systematic
;
Bis(dimethylammonium) mer-tris(salicylato-\k^2^O,O')titanate(IV)
;
_space_group_IT_number 14
_symmetry_cell_setting monoclinic
_symmetry_space_group_name_Hall '-P 2yn'
_symmetry_space_group_name_H-M 'P 1 21/n 1'
_atom_sites_solution_hydrogens geom
_atom_sites_solution_primary direct
_atom_sites_solution_secondary difmap
_audit_creation_method SHELXL-97
_cell_angle_alpha 90.00
_cell_angle_beta 92.2590(10)
_cell_angle_gamma 90.00
_cell_formula_units_Z 4
_cell_length_a 11.5890(10)
_cell_length_b 14.2700(10)
_cell_length_c 15.4630(10)
_cell_measurement_reflns_used 3721
_cell_measurement_temperature 295(2)
_cell_measurement_theta_max 25.2
_cell_measurement_theta_min 2.2
_cell_volume 2555.2(3)
_computing_cell_refinement 'SAINT (Bruker, 2002)'
_computing_data_collection 'SMART (Bruker, 2002)'
_computing_data_reduction SAINT
_computing_molecular_graphics 'ORTEPII (Johnson, 1976)'
_computing_publication_material SHELXL97
_computing_structure_refinement 'SHELXL97 (Sheldrick, 1997)'
_computing_structure_solution 'SHELXS97 (Sheldrick, 1997)'
_diffrn_ambient_temperature 295(2)
_diffrn_measured_fraction_theta_full 0.96
_diffrn_measured_fraction_theta_max 0.96
_diffrn_measurement_device_type 'Bruker APEX area-detector'
_diffrn_measurement_method '\f and \w'
_diffrn_radiation_monochromator graphite
_diffrn_radiation_source 'fine-focus sealed tube'
_diffrn_radiation_type MoK\a
_diffrn_radiation_wavelength 0.71073
_diffrn_reflns_av_R_equivalents 0.029
_diffrn_reflns_av_sigmaI/netI 0.038
_diffrn_reflns_limit_h_max 15
_diffrn_reflns_limit_h_min -13
_diffrn_reflns_limit_k_max 13
_diffrn_reflns_limit_k_min -18
_diffrn_reflns_limit_l_max 20
_diffrn_reflns_limit_l_min -19
_diffrn_reflns_number 14492
_diffrn_reflns_theta_full 27.5
_diffrn_reflns_theta_max 27.5
_diffrn_reflns_theta_min 1.9
_diffrn_standards_decay_% 0
_diffrn_standards_interval_count 0
_diffrn_standards_interval_time 0
_diffrn_standards_number 0
_exptl_absorpt_coefficient_mu 0.391
_exptl_absorpt_correction_T_max 0.926
_exptl_absorpt_correction_T_min 0.784
_exptl_absorpt_correction_type multi-scan
_exptl_absorpt_process_details 'SADABS (Sheldrick, 1996)'
_exptl_crystal_colour Red
_exptl_crystal_density_diffrn 1.426
_exptl_crystal_density_method 'not measured'
_exptl_crystal_description Block
_exptl_crystal_F_000 1144
_exptl_crystal_size_max 0.35
_exptl_crystal_size_mid 0.22
_exptl_crystal_size_min 0.20
_refine_diff_density_max 0.65
_refine_diff_density_min -0.27
_refine_ls_extinction_method none
_refine_ls_goodness_of_fit_ref 1.07
_refine_ls_hydrogen_treatment constr
_refine_ls_matrix_type full
_refine_ls_number_parameters 334
_refine_ls_number_reflns 5654
_refine_ls_number_restraints 0
_refine_ls_restrained_S_all 1.07
_refine_ls_R_factor_all 0.073
_refine_ls_R_factor_gt 0.055
_refine_ls_shift/su_max 0.001
_refine_ls_shift/su_mean 0.000
_refine_ls_structure_factor_coef Fsqd
_refine_ls_weighting_details 'calc w = 1/[\s^2^(Fo^2^)+(0.1131P)^2^+0.5921P] where P = (Fo^2^+2Fc^2^)/3'
_refine_ls_weighting_scheme calc
_refine_ls_wR_factor_gt 0.152
_refine_ls_wR_factor_ref 0.186
_reflns_number_gt 4430
_reflns_number_total 5654
_reflns_threshold_expression I>2\s(I)
_cod_data_source_file ob6556.cif
_cod_data_source_block I
_cod_depositor_comments
;
The following automatic conversions were performed:
'_symmetry_cell_setting' value 'Monoclinic' changed to 'monoclinic'
according to '/home/saulius/struct/CIF-dictionaries/cif_core.dic'
dictionary named 'cif_core.dic' version 2.4.1 from
2010-06-29.

'_exptl_absorpt_correction_type' value 'Multi-scan' changed
to 'multi-scan' according to
'/home/saulius/struct/CIF-dictionaries/cif_core.dic' dictionary named
'cif_core.dic' version 2.4.1 from 2010-06-29.

Automatic conversion script
Id: cif_fix_enum 1527 2010-12-29 10:47:43Z saulius 

The following automatic conversions were performed:

'_symmetry_cell_setting' value 'Monoclinic' changed to 'monoclinic'
according to /home/saulius/struct/CIF-dictionaries/cif_core.dic
dictionary named 'cif_core.dic' version 2.4.1 from
2010-06-29.

'_exptl_absorpt_correction_type' value 'Multi-scan'
changed to 'multi-scan' according to
/home/saulius/struct/CIF-dictionaries/cif_core.dic dictionary named
'cif_core.dic' version 2.4.1 from 2010-06-29.

Automatic conversion script
Id: cif_fix_values 1715 2011-07-08 13:25:40Z adriana 
;
_cod_original_cell_volume 2555.1(3)
_cod_original_sg_symbol_H-M 'P 21/n'
_cod_database_code 2206767
_cod_database_fobs_code 2206767

loop_
_symmetry_equiv_pos_as_xyz
'x, y, z'
'x+1/2, -y+1/2, z+1/2'
'-x, -y, -z'
'-x-1/2, y-1/2, -z-1/2'

loop_
_atom_site_label
_atom_site_fract_x
_atom_site_fract_y
_atom_site_fract_z
_atom_site_U_iso_or_equiv
_atom_site_adp_type
_atom_site_calc_flag
_atom_site_refinement_flags
_atom_site_occupancy
_atom_site_type_symbol
Ti1 0.60858(4) 0.25981(3) 0.62969(3) 0.0346(2) Uani d . 1 Ti
O1 0.7426(2) 0.19160(10) 0.65880(10) 0.0422(5) Uani d . 1 O
O2 0.7127(2) 0.35990(10) 0.59190(10) 0.0417(5) Uani d . 1 O
O3 0.8649(2) 0.4493(2) 0.5843(2) 0.0655(7) Uani d . 1 O
O4 0.5971(2) 0.31230(10) 0.74230(10) 0.0434(5) Uani d . 1 O
O5 0.4688(2) 0.34510(10) 0.60030(10) 0.0395(4) Uani d . 1 O
O6 0.3017(2) 0.41430(10) 0.61450(10) 0.0456(5) Uani d . 1 O
O7 0.5880(2) 0.21680(10) 0.51450(10) 0.0415(5) Uani d . 1 O
O8 0.4988(2) 0.16230(10) 0.66070(10) 0.0418(5) Uani d . 1 O
O9 0.3362(2) 0.0828(2) 0.65190(10) 0.0575(6) Uani d . 1 O
N1 0.6948(2) 0.5871(2) 0.5648(2) 0.0460(6) Uani d . 1 N
N2 0.1845(2) 0.5769(2) 0.6740(2) 0.0507(6) Uani d . 1 N
C1 0.8541(2) 0.2040(2) 0.6468(2) 0.0340(10) Uani d . 1 C
C2 0.9310(2) 0.1294(2) 0.6612(2) 0.0420(10) Uani d . 1 C
C3 1.0469(3) 0.1398(2) 0.6503(2) 0.0500(10) Uani d . 1 C
C4 1.0908(3) 0.2247(3) 0.6248(2) 0.0560(10) Uani d . 1 C
C5 1.0170(2) 0.2985(2) 0.6088(2) 0.0500(10) Uani d . 1 C
C6 0.8988(2) 0.2900(2) 0.6185(2) 0.0350(10) Uani d . 1 C
C7 0.8226(2) 0.3716(2) 0.5976(2) 0.0360(10) Uani d . 1 C
C8 0.5074(2) 0.3420(2) 0.7847(2) 0.0370(10) Uani d . 1 C
C9 0.5179(3) 0.3494(2) 0.8751(2) 0.0480(10) Uani d . 1 C
C10 0.4245(3) 0.3727(2) 0.9226(2) 0.0550(10) Uani d . 1 C
C11 0.3170(3) 0.3900(2) 0.8824(2) 0.0510(10) Uani d . 1 C
C12 0.3075(3) 0.3893(2) 0.7942(2) 0.0430(10) Uani d . 1 C
C13 0.4010(2) 0.3668(2) 0.7436(2) 0.0340(10) Uani d . 1 C
C14 0.3890(2) 0.3752(2) 0.6478(2) 0.0330(10) Uani d . 1 C
C15 0.5051(2) 0.1654(2) 0.4749(2) 0.0350(10) Uani d . 1 C
C16 0.5050(3) 0.1574(2) 0.3843(2) 0.0470(10) Uani d . 1 C
C17 0.4226(3) 0.1032(3) 0.3412(2) 0.0580(10) Uani d . 1 C
C18 0.3372(3) 0.0591(3) 0.3858(2) 0.0670(10) Uani d . 1 C
C19 0.3358(3) 0.0673(2) 0.4740(2) 0.0580(10) Uani d . 1 C
C20 0.4200(2) 0.1197(2) 0.5204(2) 0.0390(10) Uani d . 1 C
C21 0.4164(2) 0.1212(2) 0.6164(2) 0.0390(10) Uani d . 1 C
C22 0.7549(3) 0.6720(3) 0.5974(3) 0.0730(10) Uani d . 1 C
C23 0.5802(3) 0.5721(3) 0.5997(2) 0.0710(10) Uani d . 1 C
C24 0.2662(3) 0.6466(3) 0.6468(2) 0.0700(10) Uani d . 1 C
C25 0.0679(3) 0.5863(3) 0.6350(3) 0.0760(10) Uani d . 1 C
H1a 0.7392 0.5369 0.5778 0.055 Uiso calc R 1 H
H1b 0.6871 0.5908 0.5068 0.055 Uiso calc R 1 H
H2a 0.2118 0.5198 0.6609 0.061 Uiso calc R 1 H
H2b 0.1802 0.5799 0.7319 0.061 Uiso calc R 1 H
H2 0.9028 0.0716 0.6784 0.050 Uiso calc R 1 H
H3 1.0963 0.0893 0.6602 0.061 Uiso calc R 1 H
H4 1.1698 0.2319 0.6184 0.067 Uiso calc R 1 H
H5 1.0469 0.3555 0.5911 0.060 Uiso calc R 1 H
H9 0.5890 0.3385 0.9032 0.058 Uiso calc R 1 H
H10 0.4332 0.3768 0.9825 0.066 Uiso calc R 1 H
H11 0.2530 0.4019 0.9151 0.061 Uiso calc R 1 H
H12 0.2369 0.4041 0.7670 0.051 Uiso calc R 1 H
H16 0.5605 0.1887 0.3534 0.056 Uiso calc R 1 H
H17 0.4245 0.0964 0.2814 0.070 Uiso calc R 1 H
H18 0.2809 0.0239 0.3561 0.080 Uiso calc R 1 H
H19 0.2780 0.0375 0.5038 0.070 Uiso calc R 1 H
H22a 0.8289 0.6766 0.5719 0.109 Uiso calc R 1 H
H22b 0.7654 0.6682 0.6592 0.109 Uiso calc R 1 H
H22c 0.7096 0.7263 0.5823 0.109 Uiso calc R 1 H
H23a 0.5470 0.5158 0.5756 0.106 Uiso calc R 1 H
H23b 0.5312 0.6244 0.5848 0.106 Uiso calc R 1 H
H23c 0.5875 0.5664 0.6616 0.106 Uiso calc R 1 H
H24a 0.3401 0.6351 0.6749 0.105 Uiso calc R 1 H
H24b 0.2395 0.7079 0.6622 0.105 Uiso calc R 1 H
H24c 0.2730 0.6432 0.5852 0.105 Uiso calc R 1 H
H25a 0.0196 0.5375 0.6563 0.114 Uiso calc R 1 H
H25b 0.0709 0.5814 0.5732 0.114 Uiso calc R 1 H
H25c 0.0367 0.6462 0.6499 0.114 Uiso calc R 1 H

loop_
_atom_site_aniso_label
_atom_site_aniso_U_11
_atom_site_aniso_U_22
_atom_site_aniso_U_33
_atom_site_aniso_U_12
_atom_site_aniso_U_13
_atom_site_aniso_U_23
Ti1 0.0286(3) 0.0393(3) 0.0362(3) 0.0001(2) 0.0036(2) 0.0000(2)
O1 0.0340(10) 0.0430(10) 0.0500(10) 0.0040(10) 0.0090(10) 0.0080(10)
O2 0.0310(10) 0.0390(10) 0.0550(10) -0.0010(10) -0.0030(10) 0.0070(10)
O3 0.0430(10) 0.0380(10) 0.115(2) -0.0060(10) -0.0030(10) 0.0050(10)
O4 0.0360(10) 0.0570(10) 0.0360(10) 0.0060(10) -0.0030(10) -0.0070(10)
O5 0.0370(10) 0.0500(10) 0.0320(10) 0.0040(10) 0.0030(10) 0.0020(10)
O6 0.0410(10) 0.0570(10) 0.0390(10) 0.0140(10) -0.0020(10) 0.0030(10)
O7 0.0370(10) 0.0510(10) 0.0380(10) -0.0090(10) 0.0110(10) -0.0060(10)
O8 0.0410(10) 0.0460(10) 0.0390(10) -0.0070(10) 0.0030(10) 0.0040(10)
O9 0.0480(10) 0.076(2) 0.0490(10) -0.0210(10) 0.0120(10) 0.0090(10)
N1 0.057(2) 0.0400(10) 0.0400(10) 0.0100(10) -0.0070(10) -0.0010(10)
N2 0.056(2) 0.050(2) 0.0460(10) 0.0050(10) 0.0030(10) -0.0070(10)
C1 0.0320(10) 0.0410(10) 0.0300(10) 0.0040(10) -0.0020(10) -0.0040(10)
C2 0.046(2) 0.042(2) 0.0370(10) 0.0070(10) -0.0060(10) -0.0010(10)
C3 0.041(2) 0.057(2) 0.053(2) 0.0160(10) -0.0090(10) -0.0030(10)
C4 0.029(2) 0.069(2) 0.070(2) 0.0060(10) -0.0010(10) -0.004(2)
C5 0.035(2) 0.052(2) 0.062(2) -0.0040(10) 0.0020(10) -0.002(2)
C6 0.0310(10) 0.0410(10) 0.0330(10) 0.0010(10) 0.0030(10) -0.0050(10)
C7 0.0350(10) 0.0380(10) 0.0360(10) -0.0010(10) 0.0030(10) -0.0040(10)
C8 0.044(2) 0.0300(10) 0.0370(10) 0.0000(10) -0.0030(10) -0.0010(10)
C9 0.058(2) 0.048(2) 0.038(2) 0.0070(10) -0.0080(10) -0.0010(10)
C10 0.083(2) 0.047(2) 0.035(2) 0.006(2) 0.002(2) -0.0020(10)
C11 0.062(2) 0.045(2) 0.046(2) 0.0050(10) 0.0220(10) -0.0010(10)
C12 0.046(2) 0.0370(10) 0.045(2) 0.0050(10) 0.0060(10) 0.0030(10)
C13 0.0400(10) 0.0270(10) 0.0330(10) -0.0010(10) 0.0020(10) 0.0010(10)
C14 0.0340(10) 0.0310(10) 0.0330(10) -0.0030(10) 0.0030(10) 0.0010(10)
C15 0.0350(10) 0.0320(10) 0.0390(10) 0.0040(10) 0.0040(10) 0.0010(10)
C16 0.050(2) 0.054(2) 0.0370(10) 0.0000(10) 0.0120(10) 0.0010(10)
C17 0.068(2) 0.069(2) 0.038(2) -0.007(2) -0.005(2) -0.006(2)
C18 0.075(2) 0.075(2) 0.049(2) -0.027(2) -0.011(2) 0.000(2)
C19 0.056(2) 0.063(2) 0.055(2) -0.024(2) -0.004(2) 0.014(2)
C20 0.039(2) 0.0370(10) 0.0390(10) 0.0010(10) 0.0030(10) 0.0060(10)
C21 0.038(2) 0.0360(10) 0.042(2) 0.0020(10) 0.0050(10) 0.0050(10)
C22 0.063(2) 0.057(2) 0.097(3) -0.002(2) -0.014(2) -0.015(2)
C23 0.078(3) 0.068(2) 0.066(2) -0.009(2) 0.008(2) 0.0029(2)
C24 0.071(3) 0.064(2) 0.073(2) -0.016(2) -0.001(2) 0.0024(2)
C25 0.052(2) 0.096(3) 0.079(3) 0.001(2) -0.012(2) -0.024(2)

loop_
_atom_type_symbol
_atom_type_description
_atom_type_scat_dispersion_real
_atom_type_scat_dispersion_imag
_atom_type_scat_source
C C 0.0033 0.0016 'International Tables Vol C Tables 4.2.6.8 and 6.1.1.4'
H H 0.0000 0.0000 'International Tables Vol C Tables 4.2.6.8 and 6.1.1.4'
N N 0.0061 0.0033 'International Tables Vol C Tables 4.2.6.8 and 6.1.1.4'
O O 0.0106 0.0060 'International Tables Vol C Tables 4.2.6.8 and 6.1.1.4'
Ti Ti 0.2776 0.4457 'International Tables Vol C Tables 4.2.6.8 and 6.1.1.4'

loop_
_geom_angle_atom_site_label_1
_geom_angle_atom_site_label_2
_geom_angle_atom_site_label_3
_geom_angle
_geom_angle_publ_flag
O1 Ti1 O2 86.35(8) yes
O1 Ti1 O4 94.11(8) yes
O1 Ti1 O5 175.11(8) yes
O1 Ti1 O8 96.46(8) yes
O1 Ti1 O7 97.50(9) yes
O2 Ti1 O4 92.97(9) yes
O2 Ti1 O5 89.51(8) yes
O2 Ti1 O7 90.66(8) yes
O2 Ti1 O8 176.31(8) yes
O4 Ti1 O5 83.49(8) yes
O4 Ti1 O7 168.03(8) yes
O4 Ti1 O8 89.23(9) yes
O5 Ti1 O7 85.14(8) yes
O5 Ti1 O8 87.79(8) yes
O7 Ti1 O8 86.60(8) yes
C1 O1 Ti1 134.6(2) no
C7 O2 Ti1 133.7(2) no
C8 O4 Ti1 131.6(2) no
C14 O5 Ti1 130.6(2) no
C15 O7 Ti1 132.1(2) no
C21 O8 Ti1 131.7(2) no
C23 N1 C22 114.6(3) no
C24 N2 C25 114.9(3) no
O1 C1 C2 119.7(3) no
O1 C1 C6 122.2(2) no
C2 C1 C6 118.1(2) no
C3 C2 C1 121.3(3) no
C2 C3 C4 120.4(3) no
C5 C4 C3 119.4(3) no
C4 C5 C6 121.6(3) no
C5 C6 C1 119.0(3) no
C5 C6 C7 119.2(3) no
C1 C6 C7 121.8(2) no
O3 C7 O2 120.4(2) no
O3 C7 C6 120.2(2) no
O2 C7 C6 119.5(2) no
O4 C8 C9 118.7(2) no
O4 C8 C13 123.3(2) no
C9 C8 C13 118.0(3) no
C10 C9 C8 120.8(3) no
C9 C10 C11 121.0(3) no
C12 C11 C10 118.7(3) no
C11 C12 C13 121.8(3) no
C12 C13 C8 119.3(2) no
C12 C13 C14 119.6(2) no
C8 C13 C14 121.0(2) no
O6 C14 O5 120.3(2) no
O6 C14 C13 119.4(2) no
O5 C14 C13 120.3(2) no
O7 C15 C20 122.4(2) no
O7 C15 C16 118.2(2) no
C20 C15 C16 119.4(2) no
C17 C16 C15 120.0(3) no
C16 C17 C18 120.7(3) no
C19 C18 C17 119.7(3) no
C18 C19 C20 121.2(3) no
C15 C20 C19 118.9(3) no
C15 C20 C21 123.0(2) no
C19 C20 C21 118.1(3) no
O9 C21 O8 121.4(2) no
O9 C21 C20 119.5(2) no
O8 C21 C20 119.1(2) no
C23 N1 H1b 108.6 no
C22 N1 H1b 108.6 no
C23 N1 H1a 108.6 no
C22 N1 H1a 108.6 no
H1b N1 H1a 107.6 no
C24 N2 H2b 108.5 no
C25 N2 H2b 108.5 no
C24 N2 H2a 108.5 no
C25 N2 H2a 108.5 no
H2b N2 H2a 107.5 no
C3 C2 H2 119.3 no
C1 C2 H2 119.3 no
C2 C3 H3 119.8 no
C4 C3 H3 119.8 no
C5 C4 H4 120.3 no
C3 C4 H4 120.3 no
C4 C5 H5 119.2 no
C6 C5 H5 119.2 no
C10 C9 H9 119.6 no
C8 C9 H9 119.6 no
C9 C10 H10 119.5 no
C11 C10 H10 119.5 no
C12 C11 H11 120.7 no
C10 C11 H11 120.7 no
C11 C12 H12 119.1 no
C13 C12 H12 119.1 no
C17 C16 H16 120.0 no
C15 C16 H16 120.0 no
C16 C17 H17 119.6 no
C18 C17 H17 119.6 no
C19 C18 H18 120.2 no
C17 C18 H18 120.2 no
C18 C19 H19 119.4 no
C20 C19 H19 119.4 no
N1 C22 H22a 109.5 no
N1 C22 H22b 109.5 no
H22a C22 H22b 109.5 no
N1 C22 H22c 109.5 no
H22a C22 H22c 109.5 no
H22b C22 H22c 109.5 no
N1 C23 H23a 109.5 no
N1 C23 H23b 109.5 no
H23a C23 H23b 109.5 no
N1 C23 H23c 109.5 no
H23a C23 H23c 109.5 no
H23b C23 H23c 109.5 no
N2 C24 H24a 109.5 no
N2 C24 H24b 109.5 no
H24a C24 H24b 109.5 no
N2 C24 H24c 109.5 no
H24a C24 H24c 109.5 no
H24b C24 H24c 109.5 no
N2 C25 H25a 109.5 no
N2 C25 H25b 109.5 no
H25a C25 H25b 109.5 no
N2 C25 H25c 109.5 no
H25a C25 H25c 109.5 no
H25b C25 H25c 109.5 no

loop_
_geom_bond_atom_site_label_1
_geom_bond_atom_site_label_2
_geom_bond_distance
_geom_bond_publ_flag
Ti1 O1 1.872(2) yes
Ti1 O2 1.973(2) yes
Ti1 O5 2.063(2) yes
Ti1 O4 1.906(2) yes
Ti1 O7 1.891(2) yes
Ti1 O8 1.958(2) yes
O1 C1 1.324(3) no
O2 C7 1.284(3) no
O3 C7 1.233(3) no
O4 C8 1.319(3) no
O5 C14 1.278(3) no
O6 C14 1.248(3) no
O7 C15 1.337(3) no
O8 C21 1.293(3) no
O9 C21 1.228(3) no
N1 C23 1.469(4) no
N1 C22 1.475(4) no
N2 C24 1.447(4) no
N2 C25 1.464(4) no
C1 C2 1.401(4) no
C1 C6 1.409(4) no
C2 C3 1.368(4) no
C3 C4 1.377(5) no
C4 C5 1.373(4) no
C5 C6 1.390(4) no
C6 C7 1.489(4) no
C8 C9 1.403(4) no
C8 C13 1.410(4) no
C9 C10 1.372(4) no
C10 C11 1.392(5) no
C11 C12 1.364(4) no
C12 C13 1.399(4) no
C13 C14 1.487(3) no
C15 C20 1.395(4) no
C15 C16 1.406(4) no
C16 C17 1.380(4) no
C17 C18 1.380(5) no
C18 C19 1.370(5) no
C19 C20 1.404(4) no
C20 C21 1.486(4) no
N1 H1b 0.90 no
N1 H1a 0.90 no
N2 H2b 0.90 no
N2 H2a 0.90 no
C2 H2 0.93 no
C3 H3 0.93 no
C4 H4 0.93 no
C5 H5 0.93 no
C9 H9 0.93 no
C10 H10 0.93 no
C11 H11 0.93 no
C12 H12 0.93 no
C16 H16 0.93 no
C17 H17 0.93 no
C18 H18 0.93 no
C19 H19 0.93 no
C22 H22a 0.96 no
C22 H22b 0.96 no
C22 H22c 0.96 no
C23 H23a 0.96 no
C23 H23b 0.96 no
C23 H23c 0.96 no
C24 H24a 0.96 no
C24 H24b 0.96 no
C24 H24c 0.96 no
C25 H25a 0.96 no
C25 H25b 0.96 no
C25 H25c 0.96 no

loop_
_geom_hbond_atom_site_label_D
_geom_hbond_atom_site_label_H
_geom_hbond_atom_site_label_A
_geom_hbond_site_symmetry_A
_geom_hbond_distance_DH
_geom_hbond_distance_HA
_geom_hbond_distance_DA
_geom_hbond_angle_DHA
_geom_hbond_publ_flag
N1 H1a O3 . 0.90 1.92 2.793(3) 163 yes
N1 H1b O6 3_666 0.90 1.89 2.775(3) 169 yes
N2 H2a O6 . 0.90 1.98 2.859(3) 165 yes
N2 H2b O9 4_667 0.90 1.81 2.714(3) 177 yes

loop_
_geom_torsion_atom_site_label_1
_geom_torsion_atom_site_label_2
_geom_torsion_atom_site_label_3
_geom_torsion_atom_site_label_4
_geom_torsion
_geom_torsion_publ_flag
O7 Ti1 O1 C1 82.4(2) no
O4 Ti1 O1 C1 -100.5(2) no
O8 Ti1 O1 C1 169.8(2) no
O2 Ti1 O1 C1 -7.8(2) no
O1 Ti1 O2 C7 -7.4(2) no
O7 Ti1 O2 C7 -104.9(2) no
O4 Ti1 O2 C7 86.5(2) no
O5 Ti1 O2 C7 170.0(2) no
O1 Ti1 O4 C8 -152.6(2) no
O7 Ti1 O4 C8 13.4(6) no
O8 Ti1 O4 C8 -56.2(2) no
O2 Ti1 O4 C8 120.9(2) no
O5 Ti1 O4 C8 31.7(2) no
O7 Ti1 O5 C14 147.7(2) no
O4 Ti1 O5 C14 -28.6(2) no
O8 Ti1 O5 C14 60.9(2) no
O2 Ti1 O5 C14 -121.6(2) no
O1 Ti1 O7 C15 115.1(2) no
O4 Ti1 O7 C15 -50.8(6) no
O8 Ti1 O7 C15 19.0(2) no
O2 Ti1 O7 C15 -158.5(2) no
O5 Ti1 O7 C15 -69.1(2) no
O1 Ti1 O8 C21 -123.1(2) no
O7 Ti1 O8 C21 -25.9(2) no
O4 Ti1 O8 C21 142.8(2) no
O5 Ti1 O8 C21 59.3(2) no
Ti1 O1 C1 C2 -166.7(2) no
Ti1 O1 C1 C6 12.4(4) no
O1 C1 C2 C3 -179.3(2) no
C6 C1 C2 C3 1.6(4) no
C1 C2 C3 C4 0.0(4) no
C2 C3 C4 C5 -1.1(5) no
C3 C4 C5 C6 0.6(5) no
C4 C5 C6 C1 1.1(4) no
C4 C5 C6 C7 -178.0(3) no
O1 C1 C6 C5 178.8(2) no
C2 C1 C6 C5 -2.1(4) no
O1 C1 C6 C7 -2.1(4) no
C2 C1 C6 C7 176.9(2) no
Ti1 O2 C7 O3 -165.1(2) no
Ti1 O2 C7 C6 16.1(4) no
C5 C6 C7 O3 -10.7(4) no
C1 C6 C7 O3 170.2(3) no
C5 C6 C7 O2 168.1(2) no
C1 C6 C7 O2 -11.0(4) no
Ti1 O4 C8 C9 159.9(2) no
Ti1 O4 C8 C13 -20.2(4) no
O4 C8 C9 C10 -174.7(3) no
C13 C8 C9 C10 5.3(4) no
C8 C9 C10 C11 -0.4(5) no
C9 C10 C11 C12 -4.0(5) no
C10 C11 C12 C13 3.4(5) no
C11 C12 C13 C8 1.6(4) no
C11 C12 C13 C14 -174.6(3) no
O4 C8 C13 C12 174.2(2) no
C9 C8 C13 C12 -5.8(4) no
O4 C8 C13 C14 -9.7(4) no
C9 C8 C13 C14 170.2(2) no
Ti1 O5 C14 O6 -168.6(2) no
Ti1 O5 C14 C13 13.4(4) no
C12 C13 C14 O6 9.8(4) no
C8 C13 C14 O6 -166.3(2) no
C12 C13 C14 O5 -172.2(2) no
C8 C13 C14 O5 11.7(4) no
Ti1 O7 C15 C20 -10.3(4) no
Ti1 O7 C15 C16 170.0(2) no
O7 C15 C16 C17 178.4(3) no
C20 C15 C16 C17 -1.2(4) no
C15 C16 C17 C18 2.2(5) no
C16 C17 C18 C19 -1.5(6) no
C17 C18 C19 C20 -0.2(6) no
O7 C15 C20 C19 179.9(3) no
C16 C15 C20 C19 -0.5(4) no
O7 C15 C20 C21 -2.2(4) no
C16 C15 C20 C21 177.4(2) no
C18 C19 C20 C15 1.2(5) no
C18 C19 C20 C21 -176.8(3) no
Ti1 O8 C21 O9 -158.0(2) no
Ti1 O8 C21 C20 22.6(4) no
C15 C20 C21 O9 176.8(3) no
C19 C20 C21 O9 -5.3(4) no
C15 C20 C21 O8 -3.8(4) no
C19 C20 C21 O8 174.1(3) no
